data_7008547
loop_
_publ_author_name
'Cheung, Mak-Shuen'
'Chan, Hoi-Shan'
'Xie, Zuowei'

_publ_section_title
;
 Synthesis and structural characterization of mono- and bisfunctional
 o-carboranes.
;
_journal_issue 14
_journal_name_full 'Dalton transactions (Cambridge, England : 2003)'
_journal_page_first 2375
_journal_page_last 2381
_journal_paper_doi 10.1039/b504076k
_journal_year 2005
_chemical_formula_sum 'C6 H22 B9 N'
_chemical_formula_weight 205.54
_chemical_name_systematic
;
?
;
_space_group_IT_number 14
_symmetry_cell_setting monoclinic
_symmetry_space_group_name_Hall '-P 2yn'
_symmetry_space_group_name_H-M 'P 1 21/n 1'
_atom_sites_solution_hydrogens geom
_atom_sites_solution_primary direct
_atom_sites_solution_secondary difmap
_audit_creation_method SHELXL-97
_cell_angle_alpha 90.00
_cell_angle_beta 94.050(4)
_cell_angle_gamma 90.00
_cell_formula_units_Z 4
_cell_length_a 9.2978(13)
_cell_length_b 13.863(2)
_cell_length_c 9.8077(13)
_cell_measurement_temperature 293(2)
_cell_volume 1261.0(3)
_computing_structure_refinement 'SHELXL-97 (Sheldrick, 1997)'
_computing_structure_solution 'SHELXS-97 (Sheldrick, 1990)'
_diffrn_ambient_temperature 293(2)
_diffrn_measured_fraction_theta_full 0.997
_diffrn_measured_fraction_theta_max 0.997
_diffrn_radiation_monochromator graphite
_diffrn_radiation_source 'fine-focus sealed tube'
_diffrn_radiation_type MoK\a
_diffrn_radiation_wavelength 0.71073
_diffrn_reflns_av_R_equivalents 0.0899
_diffrn_reflns_av_sigmaI/netI 0.1142
_diffrn_reflns_limit_h_max 12
_diffrn_reflns_limit_h_min -11
_diffrn_reflns_limit_k_max 18
_diffrn_reflns_limit_k_min -14
_diffrn_reflns_limit_l_max 12
_diffrn_reflns_limit_l_min -9
_diffrn_reflns_number 8499
_diffrn_reflns_theta_full 28.03
_diffrn_reflns_theta_max 28.03
_diffrn_reflns_theta_min 2.55
_exptl_absorpt_coefficient_mu 0.051
_exptl_absorpt_correction_T_max 1.0000
_exptl_absorpt_correction_T_min 0.9888
_exptl_absorpt_correction_type sadabs
_exptl_crystal_colour colorless
_exptl_crystal_density_diffrn 1.083
_exptl_crystal_density_method 'not measured'
_exptl_crystal_description prism
_exptl_crystal_F_000 440
_exptl_crystal_size_max 0.20
_exptl_crystal_size_mid 0.20
_exptl_crystal_size_min 0.10
_refine_diff_density_max 0.337
_refine_diff_density_min -0.222
_refine_diff_density_rms 0.053
_refine_ls_extinction_method none
_refine_ls_goodness_of_fit_ref 0.930
_refine_ls_hydrogen_treatment mixed
_refine_ls_matrix_type full
_refine_ls_number_parameters 233
_refine_ls_number_reflns 3039
_refine_ls_number_restraints 0
_refine_ls_restrained_S_all 0.930
_refine_ls_R_factor_all 0.1439
_refine_ls_R_factor_gt 0.0659
_refine_ls_shift/su_max 0.009
_refine_ls_shift/su_mean 0.001
_refine_ls_structure_factor_coef Fsqd
_refine_ls_weighting_details 'calc w=1/[\s^2^(Fo^2^)+(0.0921P)^2^+0.0000P] where P=(Fo^2^+2Fc^2^)/3'
_refine_ls_weighting_scheme calc
_refine_ls_wR_factor_gt 0.1536
_refine_ls_wR_factor_ref 0.1935
_reflns_number_gt 1474
_reflns_number_total 3039
_reflns_threshold_expression >2sigma(I)
_cod_data_source_file b504076k.txt
_cod_data_source_block 9
_cod_original_sg_symbol_H-M P2(1)/n
_cod_database_code 7008547

loop_
_symmetry_equiv_pos_as_xyz
'x, y, z'
'-x+1/2, y+1/2, -z+1/2'
'-x, -y, -z'
'x-1/2, -y-1/2, z-1/2'

loop_
_atom_site_label
_atom_site_type_symbol
_atom_site_fract_x
_atom_site_fract_y
_atom_site_fract_z
_atom_site_U_iso_or_equiv
_atom_site_adp_type
_atom_site_occupancy
_atom_site_symmetry_multiplicity
_atom_site_calc_flag
_atom_site_refinement_flags
_atom_site_disorder_assembly
_atom_site_disorder_group
N1 N 0.2301(2) 0.45976(15) 0.7291(2) 0.0329(5) Uani 1 1 d . . .
H1A H 0.149(3) 0.4305(19) 0.741(2) 0.038(8) Uiso 1 1 d . . .
C1 C 0.2670(2) 0.31537(16) 0.4008(2) 0.0290(6) Uani 1 1 d . . .
C2 C 0.2603(3) 0.20839(18) 0.4525(3) 0.0363(6) Uani 1 1 d . . .
H H 0.201(2) 0.1981(17) 0.540(2) 0.037(7) Uiso 1 1 d . . .
C3 C 0.2075(3) 0.3921(2) 0.4918(3) 0.0368(7) Uani 1 1 d . . .
H3A H 0.102(3) 0.370(2) 0.524(3) 0.050(8) Uiso 1 1 d . . .
H3B H 0.189(3) 0.447(2) 0.441(3) 0.063(9) Uiso 1 1 d . . .
C4 C 0.3049(3) 0.4076(2) 0.6200(3) 0.0362(6) Uani 1 1 d . . .
H4A H 0.388(3) 0.446(2) 0.605(3) 0.056(9) Uiso 1 1 d . . .
H4B H 0.332(3) 0.341(2) 0.666(3) 0.055(8) Uiso 1 1 d . . .
C5 C 0.3170(4) 0.4589(3) 0.8622(3) 0.0521(8) Uani 1 1 d . . .
H5A H 0.261(3) 0.488(2) 0.929(3) 0.058(9) Uiso 1 1 d . . .
H5B H 0.339(3) 0.392(2) 0.890(3) 0.066(10) Uiso 1 1 d . . .
H5C H 0.406(4) 0.491(3) 0.854(3) 0.085(12) Uiso 1 1 d . . .
C6 C 0.1871(4) 0.5601(2) 0.6885(4) 0.0454(8) Uani 1 1 d . . .
H6C H 0.128(3) 0.559(2) 0.601(3) 0.056(9) Uiso 1 1 d . . .
H6A H 0.276(4) 0.595(2) 0.683(3) 0.078(11) Uiso 1 1 d . . .
H6B H 0.137(4) 0.588(2) 0.756(3) 0.076(11) Uiso 1 1 d . . .
B3 B 0.4019(3) 0.1457(2) 0.4104(3) 0.0391(7) Uani 1 1 d . . .
B4 B 0.5053(3) 0.2308(2) 0.3103(3) 0.0366(7) Uani 1 1 d . . .
H4 H 0.619(2) 0.2285(16) 0.303(2) 0.032(6) Uiso 1 1 d . . .
H' H 0.482(3) 0.230(2) 0.431(3) 0.071(9) Uiso 1 1 d . . .
B5 B 0.4037(3) 0.3372(2) 0.3173(3) 0.0330(7) Uani 1 1 d . . .
H5 H 0.450(3) 0.403(2) 0.322(3) 0.057(8) Uiso 1 1 d . . .
B6 B 0.1394(3) 0.2403(2) 0.3175(3) 0.0343(7) Uani 1 1 d . . .
H6 H 0.028(2) 0.2497(16) 0.333(2) 0.029(6) Uiso 1 1 d . . .
B7 B 0.2303(3) 0.1300(2) 0.3180(3) 0.0362(7) Uani 1 1 d . . .
H7 H 0.168(3) 0.0661(19) 0.330(3) 0.052(8) Uiso 1 1 d . . .
B8 B 0.3869(3) 0.1452(2) 0.2295(3) 0.0369(7) Uani 1 1 d . . .
H8 H 0.433(3) 0.0880(17) 0.172(2) 0.042(7) Uiso 1 1 d . . .
B9 B 0.3873(3) 0.2674(2) 0.1697(3) 0.0397(7) Uani 1 1 d . . .
H9 H 0.445(3) 0.2883(18) 0.079(3) 0.050(7) Uiso 1 1 d . . .
B10 B 0.2341(3) 0.3246(2) 0.2251(3) 0.0365(7) Uani 1 1 d . . .
H10 H 0.174(3) 0.385(2) 0.180(2) 0.049(7) Uiso 1 1 d . . .
B11 B 0.2215(3) 0.2027(2) 0.1716(3) 0.0379(7) Uani 1 1 d . . .
H11 H 0.162(3) 0.1794(18) 0.080(2) 0.045(7) Uiso 1 1 d . . .
H3 H 0.449(3) 0.084(2) 0.466(3) 0.058(8) Uiso 1 1 d . . .

loop_
_atom_site_aniso_label
_atom_site_aniso_U_11
_atom_site_aniso_U_22
_atom_site_aniso_U_33
_atom_site_aniso_U_23
_atom_site_aniso_U_13
_atom_site_aniso_U_12
N1 0.0341(12) 0.0263(12) 0.0391(12) -0.0063(9) 0.0094(10) -0.0002(10)
C1 0.0373(13) 0.0210(12) 0.0289(12) -0.0006(10) 0.0029(10) 0.0034(10)
C2 0.0446(15) 0.0297(14) 0.0354(14) 0.0014(11) 0.0093(12) -0.0005(12)
C3 0.0447(16) 0.0291(15) 0.0368(15) -0.0027(12) 0.0046(12) 0.0106(12)
C4 0.0374(15) 0.0323(15) 0.0397(15) -0.0082(12) 0.0088(12) 0.0063(13)
C5 0.062(2) 0.052(2) 0.0423(18) -0.0079(16) -0.0006(16) 0.0065(19)
C6 0.055(2) 0.0280(16) 0.0537(19) -0.0082(13) 0.0052(16) 0.0074(14)
B3 0.0425(17) 0.0273(17) 0.0471(18) 0.0059(13) -0.0001(14) -0.0007(14)
B4 0.0337(16) 0.0315(17) 0.0454(18) -0.0062(13) 0.0086(13) -0.0026(13)
B5 0.0348(15) 0.0233(15) 0.0416(17) 0.0010(12) 0.0091(13) 0.0029(12)
B6 0.0326(15) 0.0287(16) 0.0417(16) -0.0033(13) 0.0041(13) -0.0009(13)
B7 0.0343(15) 0.0270(16) 0.0477(18) -0.0058(13) 0.0055(13) -0.0035(13)
B8 0.0375(16) 0.0309(17) 0.0429(17) -0.0133(13) 0.0067(13) 0.0039(13)
B9 0.0481(18) 0.0379(18) 0.0349(16) 0.0006(13) 0.0149(14) 0.0036(15)
B10 0.0453(17) 0.0313(17) 0.0333(15) 0.0073(13) 0.0052(13) 0.0042(14)
B11 0.0402(16) 0.0420(18) 0.0309(16) -0.0076(13) -0.0009(13) 0.0026(14)

loop_
_atom_type_symbol
_atom_type_description
_atom_type_scat_dispersion_real
_atom_type_scat_dispersion_imag
_atom_type_scat_source
C C 0.0033 0.0016 'International Tables Vol C Tables 4.2.6.8 and 6.1.1.4'
H H 0.0000 0.0000 'International Tables Vol C Tables 4.2.6.8 and 6.1.1.4'
B B 0.0013 0.0007 'International Tables Vol C Tables 4.2.6.8 and 6.1.1.4'
N N 0.0061 0.0033 'International Tables Vol C Tables 4.2.6.8 and 6.1.1.4'

loop_
_geom_angle_atom_site_label_1
_geom_angle_atom_site_label_2
_geom_angle_atom_site_label_3
_geom_angle
_geom_angle_site_symmetry_1
_geom_angle_site_symmetry_3
_geom_angle_publ_flag
C5 N1 C6 111.1(2) . . ?
C5 N1 C4 111.8(2) . . ?
C6 N1 C4 112.8(2) . . ?
C3 C1 C2 116.6(2) . . ?
C3 C1 B5 120.5(2) . . ?
C2 C1 B5 113.42(19) . . ?
C3 C1 B10 119.2(2) . . ?
C2 C1 B10 112.48(19) . . ?
B5 C1 B10 64.19(16) . . ?
C3 C1 B6 115.5(2) . . ?
C2 C1 B6 62.95(16) . . ?
B5 C1 B6 114.58(19) . . ?
B10 C1 B6 60.67(16) . . ?
C1 C2 B3 111.5(2) . . ?
C1 C2 B7 111.0(2) . . ?
B3 C2 B7 64.23(17) . . ?
C1 C2 B6 63.26(15) . . ?
B3 C2 B6 115.4(2) . . ?
B7 C2 B6 60.85(16) . . ?
C4 C3 C1 111.6(2) . . ?
N1 C4 C3 112.4(2) . . ?
C2 B3 B8 104.2(2) . . ?
C2 B3 B7 59.59(16) . . ?
B8 B3 B7 59.21(17) . . ?
C2 B3 B4 104.5(2) . . ?
B8 B3 B4 58.46(16) . . ?
B7 B3 B4 106.7(2) . . ?
B5 B4 B8 105.2(2) . . ?
B5 B4 B9 59.01(17) . . ?
B8 B4 B9 60.80(17) . . ?
B5 B4 B3 102.4(2) . . ?
B8 B4 B3 58.59(17) . . ?
B9 B4 B3 106.2(2) . . ?
C1 B5 B9 107.3(2) . . ?
C1 B5 B4 108.2(2) . . ?
B9 B5 B4 61.05(17) . . ?
C1 B5 B10 61.87(15) . . ?
B9 B5 B10 59.81(17) . . ?
B4 B5 B10 111.1(2) . . ?
C2 B6 C1 53.79(14) . . ?
C2 B6 B7 59.10(16) . . ?
C1 B6 B7 102.05(19) . . ?
C2 B6 B11 104.6(2) . . ?
C1 B6 B11 103.9(2) . . ?
B7 B6 B11 60.14(18) . . ?
C2 B6 B10 104.1(2) . . ?
C1 B6 B10 59.56(15) . . ?
B7 B6 B10 108.9(2) . . ?
B11 B6 B10 60.74(17) . . ?
C2 B7 B6 60.05(16) . . ?
C2 B7 B11 105.2(2) . . ?
B6 B7 B11 59.99(17) . . ?
C2 B7 B8 102.0(2) . . ?
B6 B7 B8 108.1(2) . . ?
B11 B7 B8 61.24(17) . . ?
C2 B7 B3 56.18(16) . . ?
B6 B7 B3 108.0(2) . . ?
B11 B7 B3 109.5(2) . . ?
B8 B7 B3 59.79(17) . . ?
B7 B8 B4 111.7(2) . . ?
B7 B8 B3 60.99(17) . . ?
B4 B8 B3 62.94(17) . . ?
B7 B8 B11 59.15(17) . . ?
B4 B8 B11 109.7(2) . . ?
B3 B8 B11 108.8(2) . . ?
B7 B8 B9 107.2(2) . . ?
B4 B8 B9 59.80(17) . . ?
B3 B8 B9 108.8(2) . . ?
B11 B8 B9 59.77(17) . . ?
B5 B9 B10 60.97(17) . . ?
B5 B9 B4 59.94(16) . . ?
B10 B9 B4 111.1(2) . . ?
B5 B9 B11 107.2(2) . . ?
B10 B9 B11 60.12(17) . . ?
B4 B9 B11 109.6(2) . . ?
B5 B9 B8 104.8(2) . . ?
B10 B9 B8 107.8(2) . . ?
B4 B9 B8 59.41(17) . . ?
B11 B9 B8 59.99(17) . . ?
C1 B10 B9 100.7(2) . . ?
C1 B10 B6 59.77(15) . . ?
B9 B10 B6 108.0(2) . . ?
C1 B10 B5 53.93(14) . . ?
B9 B10 B5 59.22(17) . . ?
B6 B10 B5 105.3(2) . . ?
C1 B10 B11 103.15(19) . . ?
B9 B10 B11 60.91(18) . . ?
B6 B10 B11 59.50(17) . . ?
B5 B10 B11 106.5(2) . . ?
B6 B11 B7 59.87(16) . . ?
B6 B11 B10 59.76(16) . . ?
B7 B11 B10 107.9(2) . . ?
B6 B11 B9 106.6(2) . . ?
B7 B11 B9 107.9(2) . . ?
B10 B11 B9 58.97(17) . . ?
B6 B11 B8 106.8(2) . . ?
B7 B11 B8 59.62(17) . . ?
B10 B11 B8 107.1(2) . . ?
B9 B11 B8 60.24(17) . . ?

loop_
_geom_bond_atom_site_label_1
_geom_bond_atom_site_label_2
_geom_bond_distance
_geom_bond_site_symmetry_2
_geom_bond_publ_flag
N1 C5 1.486(4) . ?
N1 C6 1.494(3) . ?
N1 C4 1.502(3) . ?
C1 C3 1.517(3) . ?
C1 C2 1.570(3) . ?
C1 B5 1.589(4) . ?
C1 B10 1.734(3) . ?
C1 B6 1.738(4) . ?
C2 B3 1.653(4) . ?
C2 B7 1.716(4) . ?
C2 B6 1.733(4) . ?
C3 C4 1.512(4) . ?
B3 B8 1.770(4) . ?
B3 B7 1.792(4) . ?
B3 B4 1.847(4) . ?
B4 B5 1.756(4) . ?
B4 B8 1.768(4) . ?
B4 B9 1.775(4) . ?
B5 B9 1.739(4) . ?
B5 B10 1.770(4) . ?
B6 B7 1.747(4) . ?
B6 B11 1.749(4) . ?
B6 B10 1.753(4) . ?
B7 B11 1.751(4) . ?
B7 B8 1.760(4) . ?
B8 B11 1.788(4) . ?
B8 B9 1.793(4) . ?
B9 B10 1.750(4) . ?
B9 B11 1.784(4) . ?
B10 B11 1.771(4) . ?
